data_2238604
loop_
_publ_author_name
'Meera, M. G.'
'Selvaraj, P. Kamatchi'
'Viswanathan, B.'
'Ramkumar, V.'

_publ_section_title
;
 \m-(2,6-Bis{[3-(dimethylamino)propyl]iminomethyl}-4-methylphenolato)-\m-hydroxido-bis[(thiocyanato-\k<i>N</i>)copper(II)]
;
_journal_coeditor_code BX2448
_journal_issue 10
_journal_name_full 'Acta Crystallographica Section E'
_journal_page_first m542
_journal_page_last m543
_journal_paper_doi 10.1107/S1600536813024768
_journal_volume 69
_journal_year 2013
_chemical_formula_iupac '[Cu2 (C19 H31 N4 O) (O H) (N C S)2]'
_chemical_formula_moiety 'C21 H32 Cu2 N6 O2 S2'
_chemical_formula_sum 'C21 H32 Cu2 N6 O2 S2'
_chemical_formula_weight 591.73
_chemical_name_systematic
\m-(2,6-Bis{[3-(dimethylamino)propyl]iminomethyl}-4-methylphenolato)-\m-hydroxido-bis[(thiocyanato-\k<i>N</i>)copper(II)]
_space_group_IT_number 14
_symmetry_cell_setting monoclinic
_symmetry_space_group_name_Hall '-P 2yn'
_symmetry_space_group_name_H-M 'P 1 21/n 1'
_atom_sites_solution_hydrogens geom
_atom_sites_solution_primary direct
_atom_sites_solution_secondary difmap
_audit_creation_method SHELXL-97
_cell_angle_alpha 90.00
_cell_angle_beta 109.396(2)
_cell_angle_gamma 90.00
_cell_formula_units_Z 4
_cell_length_a 11.9706(5)
_cell_length_b 13.7518(7)
_cell_length_c 16.9887(8)
_cell_measurement_reflns_used 6965
_cell_measurement_temperature 298(2)
_cell_measurement_theta_max 28.53
_cell_measurement_theta_min 2.54
_cell_volume 2637.9(2)
_computing_cell_refinement 'SAINT (Bruker, 2004)'
_computing_data_collection 'APEX2 (Bruker, 2004)'
_computing_data_reduction 'SAINT (Bruker, 2004)'
_computing_molecular_graphics 'ORTEP-3 for Windows (Farrugia, 2012)'
_computing_publication_material 'SHELXL97 (Sheldrick, 2008)'
_computing_structure_refinement 'SHELXL97 (Sheldrick, 2008)'
_computing_structure_solution 'SHELXS97 (Sheldrick, 2008)'
_diffrn_ambient_temperature 298(2)
_diffrn_measured_fraction_theta_full 0.992
_diffrn_measured_fraction_theta_max 0.992
_diffrn_measurement_device_type 'Bruker APEXII CCD area-detector'
_diffrn_measurement_method 'phi and omega scans'
_diffrn_radiation_monochromator graphite
_diffrn_radiation_source 'fine-focus sealed tube'
_diffrn_radiation_type MoK\a
_diffrn_radiation_wavelength 0.71073
_diffrn_reflns_av_R_equivalents 0.0000
_diffrn_reflns_av_sigmaI/netI 0.0375
_diffrn_reflns_limit_h_max 13
_diffrn_reflns_limit_h_min -14
_diffrn_reflns_limit_k_max 16
_diffrn_reflns_limit_k_min -16
_diffrn_reflns_limit_l_max 20
_diffrn_reflns_limit_l_min -19
_diffrn_reflns_number 15757
_diffrn_reflns_theta_full 25.00
_diffrn_reflns_theta_max 25.00
_diffrn_reflns_theta_min 2.33
_exptl_absorpt_coefficient_mu 1.800
_exptl_absorpt_correction_T_max 0.7148
_exptl_absorpt_correction_T_min 0.5716
_exptl_absorpt_correction_type multi-scan
_exptl_absorpt_process_details '(TWINABS; Bruker, 2004)'
_exptl_crystal_colour green
_exptl_crystal_density_diffrn 1.490
_exptl_crystal_density_method 'not measured'
_exptl_crystal_description rectangular
_exptl_crystal_F_000 1224
_exptl_crystal_size_max 0.35
_exptl_crystal_size_mid 0.25
_exptl_crystal_size_min 0.20
_refine_diff_density_max 0.729
_refine_diff_density_min -0.528
_refine_ls_extinction_method none
_refine_ls_goodness_of_fit_ref 1.009
_refine_ls_hydrogen_treatment constr
_refine_ls_matrix_type full
_refine_ls_number_parameters 303
_refine_ls_number_reflns 15757
_refine_ls_number_restraints 2
_refine_ls_restrained_S_all 1.009
_refine_ls_R_factor_all 0.0478
_refine_ls_R_factor_gt 0.0355
_refine_ls_shift/su_max 0.001
_refine_ls_shift/su_mean 0.000
_refine_ls_structure_factor_coef Fsqd
_refine_ls_weighting_details 'calc w=1/[\s^2^(Fo^2^)+(0.0461P)^2^+2.7323P] where P=(Fo^2^+2Fc^2^)/3'
_refine_ls_weighting_scheme calc
_refine_ls_wR_factor_gt 0.0905
_refine_ls_wR_factor_ref 0.1006
_reflns_number_gt 12691
_reflns_number_total 15757
_reflns_threshold_expression I>2sigma(I)
_cod_data_source_file bx2448.cif
_cod_data_source_block I
_cod_original_sg_symbol_H-M 'P 21/n'
_cod_database_code 2238604

loop_
_symmetry_equiv_pos_as_xyz
'x, y, z'
'-x+1/2, y+1/2, -z+1/2'
'-x, -y, -z'
'x-1/2, -y-1/2, z-1/2'

loop_
_atom_site_type_symbol
_atom_site_label
_atom_site_fract_x
_atom_site_fract_y
_atom_site_fract_z
_atom_site_U_iso_or_equiv
_atom_site_adp_type
_atom_site_calc_flag
_atom_site_refinement_flags
_atom_site_occupancy
_atom_site_symmetry_multiplicity
C C1 0.14435(16) 0.08416(13) 0.14686(11) 0.0324(4) Uani d . 1 1
C C2 0.02153(16) 0.09626(14) 0.13278(12) 0.0348(5) Uani d . 1 1
C C3 -0.05365(17) 0.12155(15) 0.05291(12) 0.0420(5) Uani d . 1 1
H H3 -0.1340 0.1291 0.0446 0.050 Uiso calc R 1 1
C C4 -0.01470(18) 0.13587(14) -0.01390(13) 0.0455(5) Uani d . 1 1
C C5 0.10368(18) 0.12202(15) -0.00002(13) 0.0434(5) Uani d . 1 1
H H5 0.1318 0.1300 -0.0445 0.052 Uiso calc R 1 1
C C6 0.18437(16) 0.09648(14) 0.07788(12) 0.0351(5) Uani d . 1 1
C C7 0.17786(18) 0.19821(16) 0.46594(14) 0.0439(5) Uani d U 1 1
C C8 0.60543(19) 0.19201(15) 0.32423(13) 0.0425(5) Uani d U 1 1
C C9 0.30672(19) 0.08411(16) 0.08337(14) 0.0445(5) Uani d . 1 1
H H9 0.3224 0.0936 0.0338 0.053 Uiso calc R 1 1
C C10 -0.0999(2) 0.16307(17) -0.09907(13) 0.0642(7) Uani d . 1 1
H H10A -0.1784 0.1425 -0.1035 0.096 Uiso calc R 1 1
H H10B -0.0762 0.1317 -0.1415 0.096 Uiso calc R 1 1
H H10C -0.0990 0.2323 -0.1062 0.096 Uiso calc R 1 1
C C11 -0.03213(17) 0.08429(16) 0.19646(14) 0.0430(5) Uani d . 1 1
H H11 -0.1136 0.0941 0.1793 0.052 Uiso calc R 1 1
C C12 -0.06173(19) 0.0563(2) 0.32495(15) 0.0586(7) Uani d . 1 1
H H12A -0.1417 0.0738 0.2910 0.070 Uiso calc R 1 1
H H12B -0.0352 0.1028 0.3703 0.070 Uiso calc R 1 1
C C13 -0.0625(2) -0.0435(2) 0.36024(16) 0.0645(7) Uani d . 1 1
H H13A -0.0833 -0.0900 0.3147 0.077 Uiso calc R 1 1
H H13B -0.1236 -0.0461 0.3860 0.077 Uiso calc R 1 1
C C14 0.0528(2) -0.0738(2) 0.42343(14) 0.0645(7) Uani d . 1 1
H H14A 0.0759 -0.0250 0.4671 0.077 Uiso calc R 1 1
H H14B 0.0403 -0.1342 0.4488 0.077 Uiso calc R 1 1
C C15 0.1269(3) -0.16821(18) 0.33008(16) 0.0740(8) Uani d . 1 1
H H15A 0.1060 -0.2252 0.3546 0.111 Uiso calc R 1 1
H H15B 0.1956 -0.1816 0.3146 0.111 Uiso calc R 1 1
H H15C 0.0622 -0.1502 0.2813 0.111 Uiso calc R 1 1
C C16 0.51179(18) 0.05934(19) 0.13281(16) 0.0579(7) Uani d . 1 1
H H16A 0.5629 0.1092 0.1667 0.070 Uiso calc R 1 1
H H16B 0.4998 0.0741 0.0747 0.070 Uiso calc R 1 1
C C17 0.5721(2) -0.0382(2) 0.15419(18) 0.0704(8) Uani d . 1 1
H H17A 0.5198 -0.0876 0.1207 0.084 Uiso calc R 1 1
H H17B 0.6430 -0.0374 0.1385 0.084 Uiso calc R 1 1
C C18 0.60619(18) -0.0670(2) 0.24424(17) 0.0659(8) Uani d . 1 1
H H18A 0.6542 -0.1254 0.2525 0.079 Uiso calc R 1 1
H H18B 0.6553 -0.0160 0.2778 0.079 Uiso calc R 1 1
C C19 0.5583(2) -0.1110(2) 0.36522(16) 0.0779(8) Uani d . 1 1
H H19A 0.6109 -0.1653 0.3714 0.117 Uiso calc R 1 1
H H19B 0.4962 -0.1278 0.3869 0.117 Uiso calc R 1 1
H H19C 0.6016 -0.0563 0.3955 0.117 Uiso calc R 1 1
C C20 0.4338(2) -0.16796(18) 0.23131(18) 0.0767(8) Uani d . 1 1
H H20A 0.4841 -0.2227 0.2327 0.115 Uiso calc R 1 1
H H20B 0.3930 -0.1498 0.1744 0.115 Uiso calc R 1 1
H H20C 0.3771 -0.1850 0.2578 0.115 Uiso calc R 1 1
C C21 0.2588(2) -0.1131(2) 0.46299(15) 0.0758(8) Uani d . 1 1
H H21A 0.2788 -0.0594 0.5012 0.114 Uiso calc R 1 1
H H21B 0.3241 -0.1269 0.4438 0.114 Uiso calc R 1 1
H H21C 0.2420 -0.1693 0.4907 0.114 Uiso calc R 1 1
Cu Cu1 0.393606(19) 0.039255(19) 0.259878(16) 0.03997(8) Uani d . 1 1
Cu Cu2 0.18605(2) 0.039242(19) 0.329566(15) 0.03923(8) Uani d . 1 1
N N1 0.01670(14) 0.06201(12) 0.27351(11) 0.0400(4) Uani d . 1 1
N N2 0.39640(14) 0.06200(12) 0.14674(11) 0.0410(4) Uani d . 1 1
N N3 0.50620(14) -0.08561(13) 0.27594(12) 0.0481(5) Uani d . 1 1
N N4 0.15297(16) -0.08803(13) 0.39072(11) 0.0458(4) Uani d . 1 1
N N5 0.20263(17) 0.14220(15) 0.42418(12) 0.0598(5) Uani d . 1 1
N N6 0.52528(17) 0.14212(14) 0.31649(12) 0.0591(5) Uani d . 1 1
O O1 0.21794(10) 0.06199(10) 0.22147(7) 0.0381(3) Uani d . 1 1
O O11 0.35320(12) 0.01574(12) 0.35888(9) 0.0573(4) Uani d . 1 1
H H11O 0.3851 0.0662 0.3891 0.086 Uiso d . 1 1
S S3 0.71742(6) 0.26265(5) 0.33508(5) 0.0685(2) Uani d U 1 1
S S4 0.14334(6) 0.27589(5) 0.52589(5) 0.0684(2) Uani d U 1 1

loop_
_atom_site_aniso_label
_atom_site_aniso_U_11
_atom_site_aniso_U_22
_atom_site_aniso_U_33
_atom_site_aniso_U_12
_atom_site_aniso_U_13
_atom_site_aniso_U_23
C1 0.0350(10) 0.0254(10) 0.0345(11) -0.0008(9) 0.0086(9) -0.0019(8)
C2 0.0327(10) 0.0315(12) 0.0382(12) 0.0025(9) 0.0091(9) -0.0039(9)
C3 0.0379(11) 0.0365(13) 0.0444(13) 0.0055(9) 0.0038(10) -0.0006(10)
C4 0.0490(13) 0.0328(12) 0.0434(13) 0.0036(10) 0.0002(10) 0.0027(10)
C5 0.0584(13) 0.0356(12) 0.0363(12) -0.0050(10) 0.0159(11) 0.0030(10)
C6 0.0384(11) 0.0321(12) 0.0341(12) -0.0051(9) 0.0111(9) -0.0007(9)
C7 0.0433(12) 0.0416(14) 0.0453(14) -0.0067(10) 0.0128(10) 0.0003(10)
C8 0.0478(12) 0.0384(13) 0.0411(13) 0.0020(10) 0.0146(10) 0.0015(10)
C9 0.0562(14) 0.0405(14) 0.0452(14) -0.0060(11) 0.0280(12) 0.0002(11)
C10 0.0714(16) 0.0580(15) 0.0468(15) 0.0076(13) -0.0022(12) 0.0128(12)
C11 0.0291(10) 0.0436(14) 0.0554(15) 0.0029(9) 0.0128(10) -0.0073(11)
C12 0.0412(12) 0.085(2) 0.0581(16) -0.0022(12) 0.0274(12) -0.0124(14)
C13 0.0553(14) 0.095(2) 0.0505(15) -0.0254(14) 0.0273(13) -0.0086(15)
C14 0.0776(17) 0.0796(19) 0.0455(14) -0.0293(15) 0.0327(13) -0.0004(13)
C15 0.114(2) 0.0416(15) 0.0677(18) -0.0107(15) 0.0310(16) -0.0073(13)
C16 0.0427(13) 0.0769(19) 0.0657(17) -0.0077(12) 0.0334(12) -0.0049(14)
C17 0.0498(14) 0.085(2) 0.087(2) 0.0089(14) 0.0366(14) -0.0185(17)
C18 0.0357(12) 0.0666(18) 0.093(2) 0.0151(11) 0.0181(13) -0.0157(15)
C19 0.0664(16) 0.076(2) 0.075(2) 0.0375(15) 0.0012(14) 0.0123(15)
C20 0.0779(18) 0.0373(15) 0.101(2) -0.0023(13) 0.0113(16) -0.0058(14)
C21 0.0828(18) 0.083(2) 0.0554(17) -0.0027(16) 0.0153(14) 0.0322(15)
Cu1 0.02982(13) 0.04586(17) 0.04599(17) 0.00438(11) 0.01494(12) 0.00773(12)
Cu2 0.03448(14) 0.04623(17) 0.03978(16) 0.00297(11) 0.01607(12) 0.00696(12)
N1 0.0343(9) 0.0452(11) 0.0451(11) 0.0004(8) 0.0195(8) -0.0037(9)
N2 0.0367(9) 0.0420(11) 0.0504(11) -0.0031(8) 0.0228(9) -0.0003(9)
N3 0.0358(9) 0.0421(12) 0.0599(12) 0.0092(8) 0.0072(9) -0.0043(9)
N4 0.0599(11) 0.0428(11) 0.0362(10) -0.0100(9) 0.0181(9) 0.0030(9)
N5 0.0654(12) 0.0523(14) 0.0605(13) -0.0079(10) 0.0194(11) -0.0186(11)
N6 0.0564(12) 0.0493(13) 0.0695(14) -0.0145(10) 0.0181(10) -0.0130(10)
O1 0.0266(7) 0.0572(9) 0.0299(8) 0.0025(6) 0.0084(6) 0.0034(6)
O11 0.0382(8) 0.0844(12) 0.0495(10) 0.0098(8) 0.0148(7) 0.0199(8)
S3 0.0648(4) 0.0720(5) 0.0766(5) -0.0241(3) 0.0340(4) 0.0000(4)
S4 0.0654(4) 0.0669(5) 0.0845(5) -0.0065(3) 0.0405(4) -0.0248(4)

loop_
_atom_type_symbol
_atom_type_description
_atom_type_scat_dispersion_real
_atom_type_scat_dispersion_imag
_atom_type_scat_source
C C 0.0033 0.0016 'International Tables Vol C Tables 4.2.6.8 and 6.1.1.4'
H H 0.0000 0.0000 'International Tables Vol C Tables 4.2.6.8 and 6.1.1.4'
N N 0.0061 0.0033 'International Tables Vol C Tables 4.2.6.8 and 6.1.1.4'
S S 0.1246 0.1234 'International Tables Vol C Tables 4.2.6.8 and 6.1.1.4'
Cu Cu 0.3201 1.2651 'International Tables Vol C Tables 4.2.6.8 and 6.1.1.4'
O O 0.0106 0.0060 'International Tables Vol C Tables 4.2.6.8 and 6.1.1.4'

loop_
_geom_angle_atom_site_label_1
_geom_angle_atom_site_label_2
_geom_angle_atom_site_label_3
_geom_angle
O1 C1 C6 121.49(17)
O1 C1 C2 120.93(18)
C6 C1 C2 117.58(16)
C3 C2 C1 119.27(18)
C3 C2 C11 116.95(17)
C1 C2 C11 123.78(18)
C4 C3 C2 123.35(18)
C4 C3 H3 118.3
C2 C3 H3 118.3
C5 C4 C3 116.88(18)
C5 C4 C10 121.9(2)
C3 C4 C10 121.2(2)
C4 C5 C6 123.2(2)
C4 C5 H5 118.4
C6 C5 H5 118.4
C5 C6 C1 119.72(18)
C5 C6 C9 117.17(19)
C1 C6 C9 123.11(18)
N5 C7 S4 179.1(2)
N6 C8 S3 179.6(2)
N2 C9 C6 129.14(19)
N2 C9 H9 115.4
C6 C9 H9 115.4
C4 C10 H10A 109.5
C4 C10 H10B 109.5
H10A C10 H10B 109.5
C4 C10 H10C 109.5
H10A C10 H10C 109.5
H10B C10 H10C 109.5
N1 C11 C2 129.00(18)
N1 C11 H11 115.5
C2 C11 H11 115.5
N1 C12 C13 111.92(19)
N1 C12 H12A 109.2
C13 C12 H12A 109.2
N1 C12 H12B 109.2
C13 C12 H12B 109.2
H12A C12 H12B 107.9
C12 C13 C14 114.5(2)
C12 C13 H13A 108.6
C14 C13 H13A 108.6
C12 C13 H13B 108.6
C14 C13 H13B 108.6
H13A C13 H13B 107.6
N4 C14 C13 115.60(18)
N4 C14 H14A 108.4
C13 C14 H14A 108.4
N4 C14 H14B 108.4
C13 C14 H14B 108.4
H14A C14 H14B 107.4
N4 C15 H15A 109.5
N4 C15 H15B 109.5
H15A C15 H15B 109.5
N4 C15 H15C 109.5
H15A C15 H15C 109.5
H15B C15 H15C 109.5
N2 C16 C17 112.44(19)
N2 C16 H16A 109.1
C17 C16 H16A 109.1
N2 C16 H16B 109.1
C17 C16 H16B 109.1
H16A C16 H16B 107.8
C18 C17 C16 115.2(2)
C18 C17 H17A 108.5
C16 C17 H17A 108.5
C18 C17 H17B 108.5
C16 C17 H17B 108.5
H17A C17 H17B 107.5
N3 C18 C17 115.82(18)
N3 C18 H18A 108.3
C17 C18 H18A 108.3
N3 C18 H18B 108.3
C17 C18 H18B 108.3
H18A C18 H18B 107.4
N3 C19 H19A 109.5
N3 C19 H19B 109.5
H19A C19 H19B 109.5
N3 C19 H19C 109.5
H19A C19 H19C 109.5
H19B C19 H19C 109.5
N3 C20 H20A 109.5
N3 C20 H20B 109.5
H20A C20 H20B 109.5
N3 C20 H20C 109.5
H20A C20 H20C 109.5
H20B C20 H20C 109.5
N4 C21 H21A 109.5
N4 C21 H21B 109.5
H21A C21 H21B 109.5
N4 C21 H21C 109.5
H21A C21 H21C 109.5
H21B C21 H21C 109.5
O11 Cu1 N2 167.19(6)
O11 Cu1 O1 76.72(5)
N2 Cu1 O1 90.78(6)
O11 Cu1 N6 94.66(7)
N2 Cu1 N6 95.00(7)
O1 Cu1 N6 126.15(7)
O11 Cu1 N3 94.82(7)
N2 Cu1 N3 92.17(7)
O1 Cu1 N3 135.42(6)
N6 Cu1 N3 97.86(7)
O11 Cu2 N1 166.83(7)
O11 Cu2 O1 76.52(5)
N1 Cu2 O1 90.62(6)
O11 Cu2 N5 95.13(7)
N1 Cu2 N5 94.81(7)
O1 Cu2 N5 126.34(7)
O11 Cu2 N4 94.66(7)
N1 Cu2 N4 92.19(7)
O1 Cu2 N4 133.61(6)
N5 Cu2 N4 99.53(7)
C11 N1 C12 116.86(17)
C11 N1 Cu2 125.65(14)
C12 N1 Cu2 117.46(14)
C9 N2 C16 116.05(18)
C9 N2 Cu1 125.50(14)
C16 N2 Cu1 118.35(15)
C20 N3 C19 108.8(2)
C20 N3 C18 110.60(19)
C19 N3 C18 107.21(18)
C20 N3 Cu1 108.21(13)
C19 N3 Cu1 110.66(14)
C18 N3 Cu1 111.32(14)
C15 N4 C21 109.2(2)
C15 N4 C14 110.47(19)
C21 N4 C14 107.06(18)
C15 N4 Cu2 107.68(14)
C21 N4 Cu2 110.35(14)
C14 N4 Cu2 112.04(14)
C7 N5 Cu2 160.80(18)
C8 N6 Cu1 157.66(19)
C1 O1 Cu1 129.96(12)
C1 O1 Cu2 130.01(12)
Cu1 O1 Cu2 100.02(5)
Cu2 O11 Cu1 106.70(6)
Cu2 O11 H11O 103.5
Cu1 O11 H11O 101.1

loop_
_geom_bond_atom_site_label_1
_geom_bond_atom_site_label_2
_geom_bond_distance
C1 O1 1.3168(19)
C1 C6 1.416(3)
C1 C2 1.419(2)
C2 C3 1.400(3)
C2 C11 1.439(3)
C3 C4 1.377(3)
C3 H3 0.9300
C4 C5 1.370(3)
C4 C10 1.514(2)
C5 C6 1.400(3)
C5 H5 0.9300
C6 C9 1.446(3)
C7 N5 1.151(3)
C7 S4 1.621(2)
C8 N6 1.151(2)
C8 S3 1.616(2)
C9 N2 1.279(3)
C9 H9 0.9300
C10 H10A 0.9600
C10 H10B 0.9600
C10 H10C 0.9600
C11 N1 1.281(3)
C11 H11 0.9300
C12 N1 1.482(2)
C12 C13 1.499(3)
C12 H12A 0.9700
C12 H12B 0.9700
C13 C14 1.499(3)
C13 H13A 0.9700
C13 H13B 0.9700
C14 N4 1.492(3)
C14 H14A 0.9700
C14 H14B 0.9700
C15 N4 1.470(3)
C15 H15A 0.9600
C15 H15B 0.9600
C15 H15C 0.9600
C16 N2 1.477(2)
C16 C17 1.510(3)
C16 H16A 0.9700
C16 H16B 0.9700
C17 C18 1.500(3)
C17 H17A 0.9700
C17 H17B 0.9700
C18 N3 1.489(3)
C18 H18A 0.9700
C18 H18B 0.9700
C19 N3 1.477(3)
C19 H19A 0.9600
C19 H19B 0.9600
C19 H19C 0.9600
C20 N3 1.474(3)
C20 H20A 0.9600
C20 H20B 0.9600
C20 H20C 0.9600
C21 N4 1.483(3)
C21 H21A 0.9600
C21 H21B 0.9600
C21 H21C 0.9600
Cu1 O11 1.9255(15)
Cu1 N2 1.9587(17)
Cu1 O1 2.0085(12)
Cu1 N6 2.0985(19)
Cu1 N3 2.1437(17)
Cu2 O11 1.9219(14)
Cu2 N1 1.9577(16)
Cu2 O1 2.0203(12)
Cu2 N5 2.101(2)
Cu2 N4 2.1384(17)
O11 H11O 0.8715

loop_
_geom_torsion_atom_site_label_1
_geom_torsion_atom_site_label_2
_geom_torsion_atom_site_label_3
_geom_torsion_atom_site_label_4
_geom_torsion
O1 C1 C2 C3 178.85(17)
C6 C1 C2 C3 -1.3(3)
O1 C1 C2 C11 -1.0(3)
C6 C1 C2 C11 178.84(19)
C1 C2 C3 C4 -0.2(3)
C11 C2 C3 C4 179.66(19)
C2 C3 C4 C5 1.5(3)
C2 C3 C4 C10 179.94(19)
C3 C4 C5 C6 -1.3(3)
C10 C4 C5 C6 -179.73(19)
C4 C5 C6 C1 -0.2(3)
C4 C5 C6 C9 179.91(19)
O1 C1 C6 C5 -178.67(17)
C2 C1 C6 C5 1.5(3)
O1 C1 C6 C9 1.2(3)
C2 C1 C6 C9 -178.60(19)
C5 C6 C9 N2 179.3(2)
C1 C6 C9 N2 -0.5(4)
C3 C2 C11 N1 -179.7(2)
C1 C2 C11 N1 0.1(4)
N1 C12 C13 C14 66.9(3)
C12 C13 C14 N4 -67.0(3)
N2 C16 C17 C18 -63.9(3)
C16 C17 C18 N3 66.5(3)
C2 C11 N1 C12 179.1(2)
C2 C11 N1 Cu2 1.3(3)
C13 C12 N1 C11 118.7(2)
C13 C12 N1 Cu2 -63.2(2)
O11 Cu2 N1 C11 -13.7(4)
O1 Cu2 N1 C11 -1.36(18)
N5 Cu2 N1 C11 125.20(19)
N4 Cu2 N1 C11 -135.05(18)
O11 Cu2 N1 C12 168.5(3)
O1 Cu2 N1 C12 -179.19(15)
N5 Cu2 N1 C12 -52.63(16)
N4 Cu2 N1 C12 47.12(16)
C6 C9 N2 C16 -177.2(2)
C6 C9 N2 Cu1 -0.9(3)
C17 C16 N2 C9 -122.6(2)
C17 C16 N2 Cu1 60.8(2)
O11 Cu1 N2 C9 13.6(4)
O1 Cu1 N2 C9 1.19(19)
N6 Cu1 N2 C9 -125.21(18)
N3 Cu1 N2 C9 136.69(18)
O11 Cu1 N2 C16 -170.1(3)
O1 Cu1 N2 C16 177.44(15)
N6 Cu1 N2 C16 51.04(16)
N3 Cu1 N2 C16 -47.05(16)
C17 C18 N3 C20 62.5(3)
C17 C18 N3 C19 -179.0(2)
C17 C18 N3 Cu1 -57.8(2)
O11 Cu1 N3 C20 91.13(16)
N2 Cu1 N3 C20 -78.13(16)
O1 Cu1 N3 C20 15.2(2)
N6 Cu1 N3 C20 -173.48(16)
O11 Cu1 N3 C19 -28.01(16)
N2 Cu1 N3 C19 162.73(16)
O1 Cu1 N3 C19 -103.96(16)
N6 Cu1 N3 C19 67.38(16)
O11 Cu1 N3 C18 -147.13(15)
N2 Cu1 N3 C18 43.61(15)
O1 Cu1 N3 C18 136.92(14)
N6 Cu1 N3 C18 -51.74(16)
C13 C14 N4 C15 -63.7(3)
C13 C14 N4 C21 177.5(2)
C13 C14 N4 Cu2 56.4(2)
O11 Cu2 N4 C15 -89.45(16)
N1 Cu2 N4 C15 79.30(16)
O1 Cu2 N4 C15 -13.65(19)
N5 Cu2 N4 C15 174.54(16)
O11 Cu2 N4 C21 29.70(16)
N1 Cu2 N4 C21 -161.55(16)
O1 Cu2 N4 C21 105.50(16)
N5 Cu2 N4 C21 -66.30(17)
O11 Cu2 N4 C14 148.89(14)
N1 Cu2 N4 C14 -42.37(15)
O1 Cu2 N4 C14 -135.31(13)
N5 Cu2 N4 C14 52.88(15)
S4 C7 N5 Cu2 103(13)
O11 Cu2 N5 C7 -179.4(6)
N1 Cu2 N5 C7 9.3(6)
O1 Cu2 N5 C7 103.6(6)
N4 Cu2 N5 C7 -83.8(6)
S3 C8 N6 Cu1 12E1(3)
O11 Cu1 N6 C8 165.6(5)
N2 Cu1 N6 C8 -22.9(5)
O1 Cu1 N6 C8 -117.5(5)
N3 Cu1 N6 C8 70.0(5)
C6 C1 O1 Cu1 -0.5(2)
C2 C1 O1 Cu1 179.35(13)
C6 C1 O1 Cu2 -179.45(13)
C2 C1 O1 Cu2 0.4(2)
O11 Cu1 O1 C1 -177.76(16)
N2 Cu1 O1 C1 -0.57(16)
N6 Cu1 O1 C1 96.20(16)
N3 Cu1 O1 C1 -94.45(17)
O11 Cu1 O1 Cu2 1.45(6)
N2 Cu1 O1 Cu2 178.65(6)
N6 Cu1 O1 Cu2 -84.59(9)
N3 Cu1 O1 Cu2 84.76(10)
O11 Cu2 O1 C1 177.76(16)
N1 Cu2 O1 C1 0.62(16)
N5 Cu2 O1 C1 -95.81(16)
N4 Cu2 O1 C1 94.24(16)
O11 Cu2 O1 Cu1 -1.46(6)
N1 Cu2 O1 Cu1 -178.59(7)
N5 Cu2 O1 Cu1 84.98(9)
N4 Cu2 O1 Cu1 -84.97(9)
N1 Cu2 O11 Cu1 14.2(4)
O1 Cu2 O11 Cu1 1.56(7)
N5 Cu2 O11 Cu1 -124.62(9)
N4 Cu2 O11 Cu1 135.36(8)
N2 Cu1 O11 Cu2 -14.3(4)
O1 Cu1 O11 Cu2 -1.57(7)
N6 Cu1 O11 Cu2 124.51(8)
N3 Cu1 O11 Cu2 -137.17(8)
